data_7719492
loop_
_publ_author_name
'Robertson, Grace M.'
'Jaffe, Adam'

_publ_section_title
;
 Structural and electronic tuning of hybrid metal thiocyanate
 <i>N</i>-oxides.
;
_journal_issue 39
_journal_name_full 'Dalton transactions (Cambridge, England : 2003)'
_journal_page_first 14648
_journal_page_last 14653
_journal_paper_doi 10.1039/d5dt02188j
_journal_volume 54
_journal_year 2025
_chemical_formula_moiety 'C12 H8 N6 Ni O6 S2'
_chemical_formula_sum 'C12 H8 N6 Ni O6 S2'
_chemical_formula_weight 455.07
_space_group_crystal_system orthorhombic
_space_group_IT_number 60
_space_group_name_Hall '-P 2n 2ab'
_space_group_name_H-M_alt 'P b c n'
_atom_sites_solution_hydrogens geom
_atom_sites_solution_primary direct
_audit_creation_date 2025-06-27
_audit_creation_method
;FinalCif V152 by Daniel Kratzert, Freiburg 2025, 
https://dkratzert.de/finalcif.html
;
_audit_update_record
;
2025-06-29 deposited with the CCDC.	2025-09-19 downloaded from the CCDC.
;
_cell_angle_alpha 90
_cell_angle_beta 90
_cell_angle_gamma 90
_cell_formula_units_Z 4
_cell_length_a 22.6868(17)
_cell_length_b 7.1802(5)
_cell_length_c 10.1397(8)
_cell_measurement_reflns_used 5247
_cell_measurement_temperature 120.00
_cell_measurement_theta_max 25.201
_cell_measurement_theta_min 2.975
_cell_volume 1651.7(2)
_computing_cell_refinement 'Bruker SAINT (Bruker, 2022)'
_computing_data_collection 'Bruker APEX (Bruker, 2022)'
_computing_data_reduction 'Bruker SAINT (Bruker, 2022)'
_computing_molecular_graphics 'Olex2 1.5 (Dolomanov et al., 2009)'
_computing_publication_material 'FinalCIF (Kratzert, 2023)'
_computing_structure_refinement 'SHELXL 2018/3 (Sheldrick, 2015)'
_computing_structure_solution 'SHELXT 2018/2 (Sheldrick, 2018)'
_diffrn_ambient_temperature 120(2)
_diffrn_detector 'CMOS Area Detector'
_diffrn_detector_area_resol_mean 7.41
_diffrn_detector_type 'Bruker PHOTON-III'
_diffrn_measured_fraction_theta_full 0.999
_diffrn_measured_fraction_theta_max 0.999
_diffrn_measurement_device 'four-circle diffractometer'
_diffrn_measurement_device_type 'Bruker Quest'
_diffrn_measurement_method 'combination of \w and \f-scans'
_diffrn_radiation_monochromator 'HELIOS Multi-layer'
_diffrn_radiation_probe x-ray
_diffrn_radiation_type MoK\a
_diffrn_radiation_wavelength 0.71073
_diffrn_reflns_av_R_equivalents 0.0641
_diffrn_reflns_av_unetI/netI 0.0276
_diffrn_reflns_Laue_measured_fraction_full 0.999
_diffrn_reflns_Laue_measured_fraction_max 0.999
_diffrn_reflns_limit_h_max 27
_diffrn_reflns_limit_h_min -26
_diffrn_reflns_limit_k_max 8
_diffrn_reflns_limit_k_min -8
_diffrn_reflns_limit_l_max 12
_diffrn_reflns_limit_l_min -12
_diffrn_reflns_number 20762
_diffrn_reflns_point_group_measured_fraction_full 0.999
_diffrn_reflns_point_group_measured_fraction_max 0.999
_diffrn_reflns_theta_full 25.242
_diffrn_reflns_theta_max 25.366
_diffrn_reflns_theta_min 2.976
_diffrn_source micro-focus
_diffrn_source_current 1.39
_diffrn_source_power 0.0695
_diffrn_source_type 'Incoatec IuS'
_diffrn_source_voltage 50.0
_diffrn_standards_number 0
_exptl_absorpt_coefficient_mu 1.475
_exptl_absorpt_correction_T_max 0.7452
_exptl_absorpt_correction_T_min 0.6444
_exptl_absorpt_correction_type multi-scan
_exptl_absorpt_process_details
;
SADABS-2016/2 (Bruker,2016/2) was used for absorption correction.
wR2(int) was 0.0903 before and 0.0643 after correction.
The Ratio of minimum to maximum transmission is 0.8647.
The \l/2 correction factor is Not present.
;
_exptl_crystal_colour orange
_exptl_crystal_colour_primary orange
_exptl_crystal_density_diffrn 1.830
_exptl_crystal_description prism
_exptl_crystal_F_000 920
_exptl_crystal_size_max 0.096
_exptl_crystal_size_mid 0.085
_exptl_crystal_size_min 0.076
_refine_diff_density_max 0.540
_refine_diff_density_min -1.437
_refine_diff_density_rms 0.113
_refine_ls_extinction_method none
_refine_ls_goodness_of_fit_ref 1.253
_refine_ls_hydrogen_treatment constr
_refine_ls_matrix_type full
_refine_ls_number_parameters 123
_refine_ls_number_reflns 1517
_refine_ls_number_restraints 0
_refine_ls_restrained_S_all 1.253
_refine_ls_R_factor_all 0.0675
_refine_ls_R_factor_gt 0.0620
_refine_ls_shift/su_max 0.000
_refine_ls_shift/su_mean 0.000
_refine_ls_structure_factor_coef Fsqd
_refine_ls_weighting_details 'w=1/[\s^2^(Fo^2^)+(0.0100P)^2^+11.8492P] where P=(Fo^2^+2Fc^2^)/3'
_refine_ls_weighting_scheme calc
_refine_ls_wR_factor_gt 0.1088
_refine_ls_wR_factor_ref 0.1108
_reflns_Friedel_coverage 0.000
_reflns_number_gt 1416
_reflns_number_total 1517
_reflns_threshold_expression 'I > 2\s(I)'
_cod_data_source_file d5dt02188j2.cif
_cod_data_source_block gr144a-aj1
_cod_depositor_comments
;
The following automatic conversions were performed:

data item '_diffrn_radiation_probe' value 'X-ray' was changed to
'x-ray' in accordance with the
/home/data/users/saulius/crontab/automatic-downloads/rss-feeds/RSC/lib/dictionaries/cif_core.dic
dictionary named 'cif_core.dic' version 2.4.2 last updated on
2011-04-26.

Automatic conversion script
Id: cif_fix_values 8170 2020-07-09 18:12:32Z antanas 

 Adding full bibliography for 7719491--7719495.cif.
;
_cod_database_code 7719492
_shelx_shelxl_version_number 2018/3
_shelx_space_group_comment
;
The symmetry employed for this shelxl refinement is uniquely defined
by the following loop, which should always be used as a source of
symmetry information in preference to the above space-group names.
They are only intended as comments.
;
_shelx_estimated_absorpt_t_min 0.871
_shelx_estimated_absorpt_t_max 0.896
_olex2_refinement_description
;
1. Fixed Uiso
 At 1.2 times of:
  All C(H) groups
2.a Aromatic/amide H refined with riding coordinates:
 C2(H2), C3(H3), C5(H5), C6(H6)
;
_olex2_submission_special_instructions 'No special instructions were received'

loop_
_space_group_symop_operation_xyz
'x, y, z'
'-x+1/2, -y+1/2, z+1/2'
'-x, y, -z+1/2'
'x+1/2, -y+1/2, -z'
'-x, -y, -z'
'x-1/2, y-1/2, -z-1/2'
'x, -y, z-1/2'
'-x-1/2, y-1/2, z'

loop_
_atom_site_label
_atom_site_type_symbol
_atom_site_fract_x
_atom_site_fract_y
_atom_site_fract_z
_atom_site_U_iso_or_equiv
_atom_site_adp_type
_atom_site_occupancy
_atom_site_site_symmetry_order
_atom_site_calc_flag
_atom_site_refinement_flags_posn
_atom_site_refinement_flags_adp
_atom_site_refinement_flags_occupancy
_atom_site_disorder_assembly
_atom_site_disorder_group
C1 C 0.4404(2) 0.4165(7) 0.0441(4) 0.0110(10) Uani 1 1 d . . . . .
N1 N 0.45817(16) 0.4990(6) 0.1347(4) 0.0125(9) Uani 1 1 d . . . . .
Ni1 Ni 0.500000 0.68736(12) 0.250000 0.0107(2) Uani 1 2 d S T P . .
O1 O 0.54487(14) 0.9094(5) 0.3395(3) 0.0145(7) Uani 1 1 d . . . . .
S1 S 0.41632(5) 0.29710(17) -0.08344(11) 0.0139(3) Uani 1 1 d . . . . .
C2 C 0.5675(2) 0.8479(7) 0.5570(5) 0.0129(10) Uani 1 1 d . . . . .
H2 H 0.528252 0.877222 0.581913 0.016 Uiso 1 1 calc R U . . .
N2 N 0.58416(17) 0.8616(5) 0.4299(4) 0.0122(8) Uani 1 1 d . . . . .
O2 O 0.69143(18) 0.6814(8) 0.8257(4) 0.0485(14) Uani 1 1 d . . . . .
C3 C 0.6078(2) 0.7909(7) 0.6513(5) 0.0144(10) Uani 1 1 d . . . . .
H3 H 0.596447 0.779086 0.741066 0.017 Uiso 1 1 calc R U . . .
N3 N 0.7071(2) 0.6834(8) 0.7101(4) 0.0287(12) Uani 1 1 d . . . . .
O3 O 0.75495(19) 0.6307(7) 0.6701(4) 0.0450(13) Uani 1 1 d . . . . .
C4 C 0.6643(2) 0.7518(7) 0.6129(5) 0.0173(11) Uani 1 1 d . . . . .
C5 C 0.6822(2) 0.7729(8) 0.4829(5) 0.0204(12) Uani 1 1 d . . . . .
H5 H 0.721772 0.749137 0.457481 0.025 Uiso 1 1 calc R U . . .
C6 C 0.6408(2) 0.8294(8) 0.3918(5) 0.0193(11) Uani 1 1 d . . . . .
H6 H 0.651777 0.845848 0.302196 0.023 Uiso 1 1 calc R U . . .

loop_
_atom_site_aniso_label
_atom_site_aniso_U_11
_atom_site_aniso_U_22
_atom_site_aniso_U_33
_atom_site_aniso_U_23
_atom_site_aniso_U_13
_atom_site_aniso_U_12
C1 0.011(2) 0.010(2) 0.012(2) 0.007(2) 0.0051(19) -0.001(2)
N1 0.014(2) 0.014(2) 0.009(2) 0.0003(17) 0.0018(17) -0.0027(18)
Ni1 0.0121(4) 0.0112(4) 0.0087(4) 0.000 -0.0008(3) 0.000
O1 0.0128(17) 0.0161(18) 0.0147(17) -0.0003(15) -0.0051(13) 0.0016(15)
S1 0.0153(6) 0.0152(6) 0.0114(6) -0.0022(5) 0.0002(5) -0.0017(5)
C2 0.013(2) 0.012(2) 0.014(2) -0.001(2) 0.0029(19) -0.0020(19)
N2 0.0110(19) 0.012(2) 0.014(2) 0.0004(17) 0.0001(17) -0.0008(16)
O2 0.025(2) 0.096(4) 0.025(2) 0.020(3) -0.0045(19) 0.004(3)
C3 0.018(2) 0.012(2) 0.014(2) 0.002(2) 0.002(2) 0.001(2)
N3 0.018(2) 0.046(3) 0.023(2) 0.004(2) -0.009(2) -0.001(2)
O3 0.023(2) 0.073(4) 0.039(2) 0.003(2) -0.008(2) 0.021(2)
C4 0.015(2) 0.019(3) 0.018(3) -0.001(2) -0.004(2) 0.001(2)
C5 0.007(2) 0.033(3) 0.021(3) -0.005(2) 0.001(2) -0.001(2)
C6 0.013(2) 0.031(3) 0.014(2) -0.003(2) 0.003(2) 0.002(2)

loop_
_atom_type_symbol
_atom_type_description
_atom_type_scat_dispersion_real
_atom_type_scat_dispersion_imag
_atom_type_scat_source
C C 0.0033 0.0016 'International Tables Vol C Tables 4.2.6.8 and 6.1.1.4'
H H 0.0000 0.0000 'International Tables Vol C Tables 4.2.6.8 and 6.1.1.4'
N N 0.0061 0.0033 'International Tables Vol C Tables 4.2.6.8 and 6.1.1.4'
O O 0.0106 0.0060 'International Tables Vol C Tables 4.2.6.8 and 6.1.1.4'
S S 0.1246 0.1234 'International Tables Vol C Tables 4.2.6.8 and 6.1.1.4'
Ni Ni 0.3393 1.1124 'International Tables Vol C Tables 4.2.6.8 and 6.1.1.4'

loop_
_geom_angle_atom_site_label_1
_geom_angle_atom_site_label_2
_geom_angle_atom_site_label_3
_geom_angle
_geom_angle_site_symmetry_1
_geom_angle_site_symmetry_3
_geom_angle_publ_flag
N1 C1 S1 178.9(5) . . ?
C1 N1 Ni1 163.2(4) . . ?
N1 Ni1 N1 96.1(2) . 3_655 ?
N1 Ni1 O1 170.11(15) . . ?
N1 Ni1 O1 91.74(14) 3_655 . ?
N1 Ni1 O1 91.74(14) . 3_655 ?
N1 Ni1 O1 170.11(15) 3_655 3_655 ?
N1 Ni1 S1 93.61(11) . 7_566 ?
N1 Ni1 S1 89.75(11) 3_655 7_566 ?
N1 Ni1 S1 93.61(11) 3_655 5_665 ?
N1 Ni1 S1 89.75(11) . 5_665 ?
O1 Ni1 O1 81.09(18) . 3_655 ?
O1 Ni1 S1 83.79(10) 3_655 7_566 ?
O1 Ni1 S1 92.38(10) 3_655 5_665 ?
O1 Ni1 S1 92.38(10) . 7_566 ?
O1 Ni1 S1 83.79(10) . 5_665 ?
S1 Ni1 S1 174.97(7) 7_566 5_665 ?
N2 O1 Ni1 115.4(3) . . ?
C1 S1 Ni1 104.55(16) . 5_665 ?
N2 C2 H2 120.1 . . ?
N2 C2 C3 119.8(4) . . ?
C3 C2 H2 120.1 . . ?
O1 N2 C2 119.6(4) . . ?
O1 N2 C6 118.9(4) . . ?
C2 N2 C6 121.6(4) . . ?
C2 C3 H3 120.6 . . ?
C4 C3 C2 118.9(5) . . ?
C4 C3 H3 120.6 . . ?
O2 N3 C4 117.0(5) . . ?
O3 N3 O2 125.0(5) . . ?
O3 N3 C4 118.0(4) . . ?
C3 C4 N3 119.9(5) . . ?
C3 C4 C5 121.4(5) . . ?
C5 C4 N3 118.7(4) . . ?
C4 C5 H5 121.0 . . ?
C6 C5 C4 118.0(5) . . ?
C6 C5 H5 121.0 . . ?
N2 C6 C5 120.2(5) . . ?
N2 C6 H6 119.9 . . ?
C5 C6 H6 119.9 . . ?

loop_
_geom_bond_atom_site_label_1
_geom_bond_atom_site_label_2
_geom_bond_distance
_geom_bond_site_symmetry_2
_geom_bond_publ_flag
C1 N1 1.165(6) . ?
C1 S1 1.645(5) . ?
N1 Ni1 2.024(4) . ?
Ni1 O1 2.098(3) 3_655 ?
Ni1 O1 2.098(3) . ?
Ni1 S1 2.5433(12) 7_566 ?
Ni1 S1 2.5433(12) 5_665 ?
O1 N2 1.324(5) . ?
C2 H2 0.9500 . ?
C2 N2 1.346(6) . ?
C2 C3 1.385(7) . ?
N2 C6 1.361(6) . ?
O2 N3 1.225(6) . ?
C3 H3 0.9500 . ?
C3 C4 1.368(7) . ?
N3 O3 1.218(6) . ?
N3 C4 1.468(6) . ?
C4 C5 1.387(7) . ?
C5 H5 0.9500 . ?
C5 C6 1.379(7) . ?
C6 H6 0.9500 . ?

loop_
_geom_torsion_atom_site_label_1
_geom_torsion_atom_site_label_2
_geom_torsion_atom_site_label_3
_geom_torsion_atom_site_label_4
_geom_torsion
_geom_torsion_site_symmetry_1
_geom_torsion_site_symmetry_2
_geom_torsion_site_symmetry_3
_geom_torsion_site_symmetry_4
_geom_torsion_publ_flag
Ni1 O1 N2 C2 -90.8(4) . . . . ?
Ni1 O1 N2 C6 89.9(4) . . . . ?
O1 N2 C6 C5 -177.6(5) . . . . ?
C2 N2 C6 C5 3.0(8) . . . . ?
C2 C3 C4 N3 -177.4(5) . . . . ?
C2 C3 C4 C5 1.7(8) . . . . ?
N2 C2 C3 C4 0.8(7) . . . . ?
O2 N3 C4 C3 -6.9(8) . . . . ?
O2 N3 C4 C5 174.0(6) . . . . ?
C3 C2 N2 O1 177.5(4) . . . . ?
C3 C2 N2 C6 -3.2(7) . . . . ?
C3 C4 C5 C6 -1.9(8) . . . . ?
N3 C4 C5 C6 177.2(5) . . . . ?
O3 N3 C4 C3 172.1(5) . . . . ?
O3 N3 C4 C5 -7.0(8) . . . . ?
C4 C5 C6 N2 -0.4(8) . . . . ?
